data_4308402
loop_
_publ_author_name
'Belai, Nebebech'
'Dickman, Michael H.'
'Pope, Michael T.'
'Contant, Roland'
'Keita, Bineta'
'Mbomekalle, Israel-Martyr'
'Nadjo, Louis'

_publ_section_title
;
 Confirmation of the Semivacant Wells--Dawson Polyoxotungstate Skeleton.
 The Structures of [Ce{X(H4)W17O61}2]19- (X = P, As) Indicate the Probable
 Location of Internal Protons
;
_journal_coden_ASTM INOCAJ
_journal_issue 2
_journal_name_full 'Inorganic Chemistry'
_journal_page_first 169
_journal_page_last 171
_journal_paper_doi 10.1021/ic048920w
_journal_volume 44
_journal_year 2005
_chemical_formula_sum 'As2 Ce K7.5 O144.5 W34'
_chemical_formula_weight 9146.11
_space_group_IT_number 18
_symmetry_cell_setting orthorhombic
_symmetry_space_group_name_Hall 'P 2 2ab'
_symmetry_space_group_name_H-M 'P 21 21 2'
_atom_sites_solution_hydrogens geom
_atom_sites_solution_primary direct
_atom_sites_solution_secondary difmap
_audit_creation_method SHELXL-97
_cell_angle_alpha 90.00
_cell_angle_beta 90.00
_cell_angle_gamma 90.00
_cell_formula_units_Z 2
_cell_length_a 43.335(9)
_cell_length_b 12.353(3)
_cell_length_c 14.795(3)
_cell_measurement_reflns_used 999
_cell_measurement_temperature 185(2)
_cell_measurement_theta_max 49.306
_cell_measurement_theta_min 4.688
_cell_volume 7920(3)
_computing_cell_refinement 'SAINT, Bruker'
_computing_data_collection 'Bruker SMART'
_computing_data_reduction 'SAINT, Bruker'
_computing_molecular_graphics 'X-SEED, L .Barbour(1999);http://x-seed.net/'
_computing_publication_material 'X-SEED, L .Barbour(1999);http://x-seed.net/'
_computing_structure_refinement 'SHELXL-97 (Sheldrick, 1997)'
_computing_structure_solution 'SHELXS-97 (Sheldrick, 1990)'
_diffrn_ambient_temperature 185(2)
_diffrn_measured_fraction_theta_full 1.000
_diffrn_measured_fraction_theta_max 1.000
_diffrn_measurement_device_type 'CCD area detector'
_diffrn_measurement_method 'phi and omega scan'
_diffrn_radiation_monochromator graphite
_diffrn_radiation_source 'fine-focus sealed tube'
_diffrn_radiation_type MoK\a
_diffrn_radiation_wavelength 0.71073
_diffrn_reflns_av_R_equivalents 0.1364
_diffrn_reflns_av_sigmaI/netI 0.0826
_diffrn_reflns_limit_h_max 46
_diffrn_reflns_limit_h_min -47
_diffrn_reflns_limit_k_max 13
_diffrn_reflns_limit_k_min -13
_diffrn_reflns_limit_l_max 16
_diffrn_reflns_limit_l_min -16
_diffrn_reflns_number 61436
_diffrn_reflns_theta_full 23.00
_diffrn_reflns_theta_max 23.00
_diffrn_reflns_theta_min 1.67
_exptl_absorpt_coefficient_mu 25.567
_exptl_absorpt_correction_T_max 0.070973
_exptl_absorpt_correction_T_min 0.020050
_exptl_absorpt_correction_type multi-scan
_exptl_crystal_colour Orange
_exptl_crystal_density_diffrn 3.835
_exptl_crystal_density_method 'not measured'
_exptl_crystal_description Needle
_exptl_crystal_F_000 7877
_exptl_crystal_size_max 0.32
_exptl_crystal_size_mid 0.12
_exptl_crystal_size_min 0.12
_refine_diff_density_max 2.571
_refine_diff_density_min -1.959
_refine_diff_density_rms 0.430
_refine_ls_abs_structure_details 'Flack H D (1983), Acta Cryst. A39, 876-881'
_refine_ls_abs_structure_Flack 0.49(2)
_refine_ls_extinction_method none
_refine_ls_goodness_of_fit_ref 1.066
_refine_ls_hydrogen_treatment mixed
_refine_ls_matrix_type full
_refine_ls_number_parameters 537
_refine_ls_number_reflns 11048
_refine_ls_number_restraints 0
_refine_ls_restrained_S_all 1.066
_refine_ls_R_factor_all 0.0856
_refine_ls_R_factor_gt 0.0589
_refine_ls_shift/su_max 0.001
_refine_ls_shift/su_mean 0.000
_refine_ls_structure_factor_coef Fsqd
_refine_ls_weighting_details 'calc w=1/[\s^2^(Fo^2^)+(0.0636P)^2^+206.3231P] where P=(Fo^2^+2Fc^2^)/3'
_refine_ls_weighting_scheme calc
_refine_ls_wR_factor_gt 0.1343
_refine_ls_wR_factor_ref 0.1444
_reflns_number_gt 8516
_reflns_number_total 11048
_reflns_threshold_expression >2sigma(I)
_cod_data_source_file ic048920wsi20040806_104519_1.cif
_cod_data_source_block c:\mike\work04~1\p21212
_cod_depositor_comments
;
The following automatic conversions were performed:
'_symmetry_cell_setting' value 'Orthorhombic' changed to 'orthorhombic'
according to '/home/saulius/struct/CIF-dictionaries/cif_core.dic'
dictionary named 'cif_core.dic' version 2.4.1 from 2010-06-29.

Automatic conversion script
Id: cif_fix_enum 1527 2010-12-29 10:47:43Z saulius 

The following automatic conversions were performed:

data name '_atom_site_symetry_multiplicity' was replaced with
'_atom_site_symmetry_multiplicity' as specified in the replacement
file 'data/replacement-values/replacement_tags.lst'.

Automatic conversion script
Id: cif_correct_tags 9268 2022-04-12 08:56:07Z antanas 
;
_cod_original_formula_sum 'As2 Ce K7.50 O144.50 W34'
_cod_database_code 4308402

loop_
_symmetry_equiv_pos_as_xyz
'x, y, z'
'-x, -y, z'
'x+1/2, -y+1/2, -z'
'-x+1/2, y+1/2, -z'

loop_
_atom_site_label
_atom_site_type_symbol
_atom_site_fract_x
_atom_site_fract_y
_atom_site_fract_z
_atom_site_U_iso_or_equiv
_atom_site_adp_type
_atom_site_occupancy
_atom_site_symmetry_multiplicity
_atom_site_calc_flag
_atom_site_refinement_flags
_atom_site_disorder_assembly
_atom_site_disorder_group
W2 W 0.07259(4) 0.01772(15) 0.14191(10) 0.0359(4) Uani 1 1 d . . .
W3 W 0.04741(4) 0.25572(15) 0.06194(11) 0.0352(4) Uani 1 1 d . . .
W4 W 0.15526(3) 0.09897(14) 0.09516(10) 0.0286(4) Uani 1 1 d . . .
W5 W 0.13011(3) 0.33960(13) 0.01740(11) 0.0318(4) Uani 1 1 d . . .
W6 W 0.07335(3) 0.34979(11) -0.16854(11) 0.0277(4) Uani 1 1 d . . .
W7 W 0.04117(3) 0.11680(11) -0.24666(9) 0.0215(3) Uani 1 1 d . . .
W8 W 0.06856(3) -0.14377(11) -0.16287(10) 0.0256(4) Uani 1 1 d . . .
W9 W 0.12499(3) -0.15460(12) -0.00190(10) 0.0282(4) Uani 1 1 d . . .
W10 W 0.21902(3) 0.10336(13) -0.08014(10) 0.0258(4) Uani 1 1 d . . .
W11 W 0.19401(3) 0.33609(12) -0.15726(11) 0.0300(4) Uani 1 1 d . . .
W12 W 0.13681(4) 0.34318(12) -0.34335(11) 0.0316(4) Uani 1 1 d . . .
W13 W 0.10630(3) 0.11939(13) -0.42211(9) 0.0280(4) Uani 1 1 d . . .
W14 W 0.13494(3) -0.14564(12) -0.33372(11) 0.0314(4) Uani 1 1 d . . .
W15 W 0.18843(3) -0.15249(12) -0.17670(11) 0.0303(4) Uani 1 1 d . . .
W16 W 0.24043(4) 0.01921(14) -0.31341(11) 0.0319(4) Uani 0.95 1 d P . .
W17 W 0.21617(4) 0.25393(16) -0.38948(12) 0.0382(5) Uani 0.95 1 d P . .
W18 W 0.18613(4) 0.02835(16) -0.47227(11) 0.0390(5) Uani 0.95 1 d P . .
W16B W 0.2428(9) 0.151(3) -0.315(3) 0.045(9) Uiso 0.05 1 d P . .
W17B W 0.1873(12) 0.150(4) -0.483(3) 0.066(12) Uiso 0.05 1 d P . .
W18B W 0.2120(10) -0.088(3) -0.387(3) 0.059(11) Uiso 0.05 1 d P . .
Ce1 Ce 0.0000 0.0000 -0.01495(19) 0.0330(8) Uani 1 2 d S . .
As1 As 0.09774(8) 0.1018(3) -0.0741(2) 0.0209(8) Uani 1 1 d . . .
K1 K 0.0862(4) -0.3970(15) -0.3168(12) 0.044(4) Uiso 0.50 1 d P . .
K2 K 0.2380(3) 0.1076(12) 0.1635(8) 0.052(3) Uani 0.75 1 d P . .
K3 K 0.0419(3) -0.0584(13) -0.5957(7) 0.066(5) Uani 0.75 1 d P . .
K4 K 0.1314(3) 0.0340(12) -0.6639(7) 0.051(4) Uani 0.75 1 d P . .
K5 K 0.3165(2) 0.0980(8) 0.0133(7) 0.054(3) Uani 1 1 d . . .
O1 O 0.0582(6) 0.1670(18) 0.1608(16) 0.034(6) Uiso 1 1 d . . .
O2 O 0.0777(7) -0.022(2) 0.254(2) 0.058(8) Uiso 1 1 d . . .
O3 O 0.0342(7) 0.370(2) 0.1171(19) 0.052(8) Uiso 1 1 d . . .
O4 O 0.1750(6) 0.080(2) 0.1929(17) 0.040(7) Uiso 1 1 d . . .
O5 O 0.1334(7) 0.469(2) 0.0650(18) 0.048(7) Uiso 1 1 d . . .
O6 O 0.0573(6) 0.476(2) -0.1793(19) 0.048(7) Uiso 1 1 d . . .
O7 O 0.0114(5) 0.1036(18) -0.3277(15) 0.030(6) Uiso 1 1 d . . .
O8 O 0.0484(6) -0.2575(18) -0.2165(15) 0.030(6) Uiso 1 1 d . . .
O9 O 0.1345(6) -0.256(2) 0.0649(18) 0.044(7) Uiso 1 1 d . . .
O10 O 0.2512(6) 0.0747(19) -0.0224(17) 0.040(7) Uiso 1 1 d . . .
O11 O 0.2114(6) 0.468(2) -0.1470(18) 0.043(7) Uiso 1 1 d . . .
O12 O 0.1343(7) 0.471(2) -0.3836(18) 0.050(8) Uiso 1 1 d . . .
O13 O 0.0892(5) 0.098(2) -0.5293(16) 0.033(6) Uiso 1 1 d . . .
O14 O 0.1249(6) -0.250(2) -0.4123(18) 0.046(7) Uiso 1 1 d . . .
O15 O 0.2105(7) -0.254(2) -0.1357(19) 0.051(8) Uiso 1 1 d . . .
O16 O 0.2769(7) -0.036(2) -0.3207(19) 0.050(7) Uiso 1 1 d . . .
O17 O 0.2369(8) 0.358(3) -0.444(2) 0.075(10) Uiso 1 1 d . . .
O18 O 0.1901(9) -0.023(3) -0.580(3) 0.091(12) Uiso 1 1 d . . .
O19 O 0.0341(6) -0.036(2) 0.1152(17) 0.038(7) Uiso 1 1 d . . .
O20 O 0.0124(5) 0.1833(17) 0.0431(15) 0.027(6) Uiso 1 1 d . . .
O21 O 0.0217(5) 0.0977(18) -0.1467(15) 0.031(6) Uiso 1 1 d . . .
O22 O 0.0440(6) -0.103(2) -0.0788(17) 0.041(7) Uiso 1 1 d . . .
O23 O 0.0936(6) -0.090(2) 0.0706(16) 0.037(7) Uiso 1 1 d . . .
O24 O 0.1154(6) 0.090(2) 0.1348(17) 0.046(7) Uiso 1 1 d . . .
O25 O 0.0931(6) 0.3056(18) 0.0651(16) 0.030(6) Uiso 1 1 d . . .
O26 O 0.0522(5) 0.3090(16) -0.0589(15) 0.023(5) Uiso 1 1 d . . .
O27 O 0.1539(5) 0.2549(17) 0.0994(14) 0.021(5) Uiso 1 1 d . . .
O28 O 0.1082(6) 0.3686(18) -0.0937(16) 0.033(6) Uiso 1 1 d . . .
O29 O 0.0436(5) 0.2709(16) -0.2356(14) 0.018(5) Uiso 1 1 d . . .
O30 O 0.0598(5) -0.0249(16) -0.2413(14) 0.019(5) Uiso 1 1 d . . .
O31 O 0.0950(6) -0.2186(19) -0.0728(17) 0.036(7) Uiso 1 1 d . . .
O32 O 0.1504(5) -0.0330(18) 0.0397(15) 0.027(6) Uiso 1 1 d . . .
O33 O 0.1911(5) 0.1185(17) 0.0181(14) 0.022(5) Uiso 1 1 d . . .
O34 O 0.1692(6) 0.3431(19) -0.0532(16) 0.035(6) Uiso 1 1 d . . .
O35 O 0.0992(5) 0.3513(17) -0.2712(14) 0.023(5) Uiso 1 1 d . . .
O36 O 0.0736(5) 0.1393(15) -0.3522(13) 0.017(5) Uiso 1 1 d . . .
O37 O 0.1060(5) -0.1722(18) -0.2525(15) 0.029(6) Uiso 1 1 d . . .
O38 O 0.1556(6) -0.178(2) -0.0925(18) 0.040(7) Uiso 1 1 d . . .
O39 O 0.1652(6) -0.2282(18) -0.2736(15) 0.030(6) Uiso 1 1 d . . .
O40 O 0.2018(6) -0.0402(18) -0.1004(16) 0.031(6) Uiso 1 1 d . . .
O41 O 0.2259(5) 0.2576(17) -0.0925(14) 0.021(5) Uiso 1 1 d . . .
O42 O 0.1605(5) 0.3637(17) -0.2398(15) 0.027(6) Uiso 1 1 d . . .
O43 O 0.1138(6) 0.2750(19) -0.4415(16) 0.035(6) Uiso 1 1 d . . .
O44 O 0.1124(5) -0.0235(17) -0.3771(14) 0.025(6) Uiso 1 1 d . . .
O45 O 0.1697(6) -0.0841(19) -0.4090(16) 0.034(6) Uiso 1 1 d . . .
O46 O 0.2164(6) -0.095(2) -0.2614(18) 0.045(7) Uiso 1 1 d . . .
O47 O 0.2373(6) 0.0794(19) -0.1965(17) 0.039(7) Uiso 1 1 d . . .
O48 O 0.2150(6) 0.3011(18) -0.2687(16) 0.034(6) Uiso 1 1 d . . .
O49 O 0.1757(6) 0.3065(19) -0.3998(16) 0.034(6) Uiso 1 1 d . . .
O50 O 0.1503(6) 0.096(2) -0.4772(16) 0.035(6) Uiso 1 1 d . . .
O51 O 0.2272(7) -0.023(2) -0.4307(18) 0.050(8) Uiso 1 1 d . . .
O52 O 0.2110(7) 0.164(2) -0.4912(17) 0.041(7) Uiso 1 1 d . . .
O53 O 0.2512(7) 0.163(2) -0.363(2) 0.045(7) Uiso 1 1 d . . .
O54 O 0.0868(5) 0.1693(17) -0.1695(15) 0.026(5) Uiso 1 1 d . . .
O55 O 0.1299(5) 0.1590(16) -0.0388(13) 0.019(5) Uiso 1 1 d . . .
O56 O 0.1070(5) -0.0255(17) -0.1055(14) 0.021(5) Uiso 1 1 d . . .
O57 O 0.0699(6) 0.0997(19) 0.0054(15) 0.034(6) Uiso 1 1 d . . .
O58 O 0.1798(5) 0.1685(17) -0.1591(15) 0.027(6) Uiso 1 1 d . . .
O59 O 0.1340(5) 0.1777(15) -0.3100(13) 0.015(5) Uiso 1 1 d . . .
O60 O 0.1554(5) -0.0390(17) -0.2325(15) 0.025(6) Uiso 1 1 d . . .
O61 O 0.1953(5) 0.0977(18) -0.3380(16) 0.031(6) Uiso 1 1 d . . .
O1W O -0.0061(15) -0.393(5) -0.353(4) 0.063(17) Uiso 0.50 1 d P . .
O2W O 0.0158(9) 0.127(3) -0.519(3) 0.060(11) Uiso 0.75 1 d P . .
O3W O 0.0465(7) -0.113(2) -0.4151(19) 0.053(8) Uiso 1 1 d . . .
O4W O 0.1026(11) -0.161(4) -0.585(3) 0.036(12) Uiso 0.50 1 d P . .
O5W O 0.3047(11) 0.146(3) -0.167(3) 0.028(11) Uiso 0.50 1 d P . .
O6W O 0.2255(12) -0.068(4) 0.266(3) 0.038(14) Uiso 0.50 1 d P . .
O7W O 0.2200(9) 0.344(3) 0.110(3) 0.016(10) Uiso 0.50 1 d P . .
O8W O 0.0813(11) -0.488(4) 0.187(3) 0.031(12) Uiso 0.50 1 d P . .
O9W O -0.0795(10) 0.422(3) 0.007(3) 0.019(10) Uiso 0.50 1 d P . .
O10W O -0.0437(9) 0.263(3) 0.072(2) 0.008(9) Uiso 0.50 1 d P . .
O11W O 0.1782(5) 0.3551(17) 0.2422(15) 0.026(6) Uiso 1 1 d . . .
O12W O 0.0410(12) -0.326(4) -0.446(3) 0.037(13) Uiso 0.50 1 d P . .
O13W O 0.1343(7) -0.417(2) -0.157(2) 0.059(8) Uiso 1 1 d . . .
O14W O 0.1851(10) -0.268(3) -0.611(3) 0.024(11) Uiso 0.50 1 d P . .
O15W O 0.2095(12) -0.174(4) 0.074(3) 0.038(13) Uiso 0.50 1 d P . .
O16W O 0.1885(6) -0.4239(18) -0.3091(16) 0.031(6) Uiso 1 1 d . . .
O17W O -0.0131(10) 0.381(4) -0.097(3) 0.028(11) Uiso 0.50 1 d P . .
O18W O 0.1498(14) -0.176(4) 0.254(4) 0.052(15) Uiso 0.50 1 d P . .

loop_
_atom_site_aniso_label
_atom_site_aniso_U_11
_atom_site_aniso_U_22
_atom_site_aniso_U_33
_atom_site_aniso_U_23
_atom_site_aniso_U_13
_atom_site_aniso_U_12
W2 0.0139(9) 0.0750(12) 0.0187(8) 0.0042(8) -0.0003(6) -0.0122(8)
W3 0.0122(8) 0.0635(11) 0.0299(9) -0.0181(8) 0.0030(7) 0.0001(8)
W4 0.0123(8) 0.0501(10) 0.0233(8) 0.0039(8) -0.0013(6) -0.0075(7)
W5 0.0161(9) 0.0358(9) 0.0434(10) -0.0156(8) -0.0017(7) -0.0025(7)
W6 0.0166(8) 0.0258(8) 0.0407(9) -0.0040(7) -0.0008(7) 0.0021(6)
W7 0.0115(8) 0.0302(8) 0.0230(8) 0.0005(7) -0.0007(6) -0.0025(6)
W8 0.0167(8) 0.0281(8) 0.0320(9) 0.0065(7) -0.0054(7) -0.0076(6)
W9 0.0179(8) 0.0318(8) 0.0350(9) 0.0128(7) -0.0035(7) -0.0045(7)
W10 0.0112(8) 0.0369(8) 0.0293(9) 0.0024(7) 0.0015(6) -0.0005(7)
W11 0.0183(9) 0.0281(8) 0.0436(10) 0.0064(8) -0.0018(7) -0.0082(7)
W12 0.0239(9) 0.0340(8) 0.0371(9) 0.0134(8) 0.0003(7) -0.0053(7)
W13 0.0171(8) 0.0459(10) 0.0210(8) 0.0034(7) 0.0028(6) -0.0049(7)
W14 0.0225(9) 0.0345(9) 0.0373(9) -0.0125(8) 0.0026(7) 0.0022(7)
W15 0.0183(9) 0.0274(8) 0.0453(10) 0.0013(8) 0.0027(7) 0.0050(7)
W16 0.0141(9) 0.0476(10) 0.0341(10) -0.0016(8) 0.0073(7) 0.0039(8)
W17 0.0228(10) 0.0539(11) 0.0379(11) 0.0172(9) 0.0111(8) -0.0032(9)
W18 0.0194(10) 0.0713(13) 0.0262(10) -0.0076(9) 0.0073(7) -0.0010(9)
Ce1 0.0079(16) 0.073(2) 0.0182(16) 0.000 0.000 -0.0109(15)
As1 0.0121(19) 0.0289(19) 0.0216(19) -0.0009(16) 0.0006(14) -0.0047(15)
K2 0.016(6) 0.101(10) 0.039(7) 0.022(8) 0.013(5) -0.005(7)
K3 0.036(8) 0.154(15) 0.007(6) -0.002(7) 0.007(5) -0.052(9)
K4 0.026(7) 0.109(11) 0.018(6) -0.006(7) -0.003(5) -0.015(7)
K5 0.049(6) 0.056(6) 0.057(6) 0.002(5) -0.007(5) 0.000(5)

loop_
_atom_type_symbol
_atom_type_description
_atom_type_scat_dispersion_real
_atom_type_scat_dispersion_imag
_atom_type_scat_source
O O 0.0106 0.0060 'International Tables Vol C Tables 4.2.6.8 and 6.1.1.4'
As As 0.0499 2.0058 'International Tables Vol C Tables 4.2.6.8 and 6.1.1.4'
K K 0.2009 0.2494 'International Tables Vol C Tables 4.2.6.8 and 6.1.1.4'
Ce Ce -0.2486 2.6331 'International Tables Vol C Tables 4.2.6.8 and 6.1.1.4'
W W -0.8490 6.8722 'International Tables Vol C Tables 4.2.6.8 and 6.1.1.4'

loop_
_geom_angle_atom_site_label_1
_geom_angle_atom_site_label_2
_geom_angle_atom_site_label_3
_geom_angle
_geom_angle_site_symmetry_1
_geom_angle_site_symmetry_3
_geom_angle_publ_flag
O2 W2 O19 102.6(13) . . ?
O2 W2 O23 105.3(12) . . ?
O19 W2 O23 93.7(11) . . ?
O2 W2 O1 99.9(12) . . ?
O19 W2 O1 94.6(10) . . ?
O23 W2 O1 151.1(10) . . ?
O2 W2 O24 93.2(12) . . ?
O19 W2 O24 164.2(11) . . ?
O23 W2 O24 81.0(10) . . ?
O1 W2 O24 83.6(10) . . ?
O2 W2 O57 169.2(11) . . ?
O19 W2 O57 85.5(10) . . ?
O23 W2 O57 81.1(9) . . ?
O1 W2 O57 72.0(9) . . ?
O24 W2 O57 79.0(9) . . ?
O2 W2 K4 38.8(10) . 1_556 ?
O19 W2 K4 141.4(8) . 1_556 ?
O23 W2 K4 97.5(8) . 1_556 ?
O1 W2 K4 93.1(7) . 1_556 ?
O24 W2 K4 54.4(7) . 1_556 ?
O57 W2 K4 132.7(6) . 1_556 ?
O3 W3 O20 101.7(12) . . ?
O3 W3 O1 101.0(12) . . ?
O20 W3 O1 92.3(10) . . ?
O3 W3 O26 101.3(11) . . ?
O20 W3 O26 96.8(10) . . ?
O1 W3 O26 153.6(10) . . ?
O3 W3 O25 93.6(11) . . ?
O20 W3 O25 164.7(10) . . ?
O1 W3 O25 85.3(10) . . ?
O26 W3 O25 79.4(9) . . ?
O3 W3 O57 171.8(11) . . ?
O20 W3 O57 83.3(9) . . ?
O1 W3 O57 72.1(9) . . ?
O26 W3 O57 84.4(8) . . ?
O25 W3 O57 81.6(9) . . ?
O4 W4 O24 101.2(12) . . ?
O4 W4 O32 108.3(11) . . ?
O24 W4 O32 88.8(11) . . ?
O4 W4 O27 97.3(10) . . ?
O24 W4 O27 91.4(10) . . ?
O32 W4 O27 153.8(9) . . ?
O4 W4 O33 96.7(11) . . ?
O24 W4 O33 162.2(10) . . ?
O32 W4 O33 86.5(9) . . ?
O27 W4 O33 85.4(9) . . ?
O4 W4 O55 169.8(10) . . ?
O24 W4 O55 81.5(10) . . ?
O32 W4 O55 81.5(8) . . ?
O27 W4 O55 72.7(8) . . ?
O33 W4 O55 80.8(8) . . ?
O4 W4 K2 44.6(9) . . ?
O24 W4 K2 145.5(8) . . ?
O32 W4 K2 104.9(8) . . ?
O27 W4 K2 89.6(7) . . ?
O33 W4 K2 52.2(6) . . ?
O55 W4 K2 131.3(5) . . ?
O4 W4 K4 46.1(9) . 1_556 ?
O24 W4 K4 55.1(8) . 1_556 ?
O32 W4 K4 101.6(7) . 1_556 ?
O27 W4 K4 99.9(7) . 1_556 ?
O33 W4 K4 142.7(6) . 1_556 ?
O55 W4 K4 136.1(5) . 1_556 ?
K2 W4 K4 90.7(2) . 1_556 ?
O5 W5 O25 97.3(12) . . ?
O5 W5 O27 101.6(11) . . ?
O25 W5 O27 96.0(10) . . ?
O5 W5 O28 102.3(11) . . ?
O25 W5 O28 86.4(10) . . ?
O27 W5 O28 155.5(9) . . ?
O5 W5 O34 97.0(12) . . ?
O25 W5 O34 165.5(10) . . ?
O27 W5 O34 83.4(9) . . ?
O28 W5 O34 88.2(10) . . ?
O5 W5 O55 174.4(11) . . ?
O25 W5 O55 85.2(9) . . ?
O27 W5 O55 73.1(8) . . ?
O28 W5 O55 82.8(8) . . ?
O34 W5 O55 80.8(9) . . ?
O5 W5 K5 42.7(9) . 4 ?
O25 W5 K5 138.7(7) . 4 ?
O27 W5 K5 101.5(7) . 4 ?
O28 W5 K5 92.3(7) . 4 ?
O34 W5 K5 55.0(7) . 4 ?
O55 W5 K5 135.7(5) . 4 ?
O6 W6 O28 105.4(11) . . ?
O6 W6 O35 99.0(11) . . ?
O28 W6 O35 89.8(10) . . ?
O6 W6 O29 98.2(11) . . ?
O28 W6 O29 156.2(9) . . ?
O35 W6 O29 89.3(9) . . ?
O6 W6 O26 97.0(11) . . ?
O28 W6 O26 85.4(10) . . ?
O35 W6 O26 163.9(9) . . ?
O29 W6 O26 88.9(9) . . ?
O6 W6 O54 169.1(11) . . ?
O28 W6 O54 85.5(9) . . ?
O35 W6 O54 81.7(8) . . ?
O29 W6 O54 70.8(8) . . ?
O26 W6 O54 82.7(8) . . ?
O6 W6 K1 43.0(10) . 1_565 ?
O28 W6 K1 96.8(7) . 1_565 ?
O35 W6 K1 56.6(7) . 1_565 ?
O29 W6 K1 102.5(7) . 1_565 ?
O26 W6 K1 139.2(7) . 1_565 ?
O54 W6 K1 138.1(6) . 1_565 ?
O21 W7 O7 102.3(11) . . ?
O21 W7 O29 95.1(10) . . ?
O7 W7 O29 100.9(10) . . ?
O21 W7 O30 92.6(10) . . ?
O7 W7 O30 104.4(10) . . ?
O29 W7 O30 151.3(9) . . ?
O21 W7 O36 167.8(10) . . ?
O7 W7 O36 89.8(9) . . ?
O29 W7 O36 84.1(8) . . ?
O30 W7 O36 82.7(8) . . ?
O21 W7 O54 91.8(9) . . ?
O7 W7 O54 163.5(9) . . ?
O29 W7 O54 69.0(8) . . ?
O30 W7 O54 83.1(8) . . ?
O36 W7 O54 76.5(8) . . ?
O22 W8 O8 104.2(11) . . ?
O22 W8 O30 95.2(10) . . ?
O8 W8 O30 103.3(9) . . ?
O22 W8 O31 90.4(11) . . ?
O8 W8 O31 102.0(10) . . ?
O30 W8 O31 151.8(9) . . ?
O22 W8 O37 167.5(11) . . ?
O8 W8 O37 88.0(9) . . ?
O30 W8 O37 84.3(9) . . ?
O31 W8 O37 84.4(9) . . ?
O22 W8 O56 89.7(10) . . ?
O8 W8 O56 163.8(9) . . ?
O30 W8 O56 83.4(8) . . ?
O31 W8 O56 69.0(8) . . ?
O37 W8 O56 77.9(8) . . ?
O22 W8 K1 140.7(9) . . ?
O8 W8 K1 40.1(8) . . ?
O30 W8 K1 107.3(7) . . ?
O31 W8 K1 84.7(7) . . ?
O37 W8 K1 50.2(6) . . ?
O56 W8 K1 124.0(6) . . ?
O9 W9 O31 100.9(12) . . ?
O9 W9 O23 99.1(12) . . ?
O31 W9 O23 89.8(11) . . ?
O9 W9 O38 97.5(12) . . ?
O31 W9 O38 91.4(11) . . ?
O23 W9 O38 162.8(10) . . ?
O9 W9 O32 104.8(11) . . ?
O31 W9 O32 154.2(10) . . ?
O23 W9 O32 84.5(10) . . ?
O38 W9 O32 87.0(10) . . ?
O9 W9 O56 172.6(11) . . ?
O31 W9 O56 71.7(9) . . ?
O23 W9 O56 81.2(9) . . ?
O38 W9 O56 83.0(9) . . ?
O32 W9 O56 82.6(8) . . ?
O9 W9 K5 44.0(9) . 4_545 ?
O31 W9 K5 95.5(8) . 4_545 ?
O23 W9 K5 143.1(8) . 4_545 ?
O38 W9 K5 53.7(8) . 4_545 ?
O32 W9 K5 104.1(7) . 4_545 ?
O56 W9 K5 135.0(5) . 4_545 ?
O10 W10 O33 99.3(11) . . ?
O10 W10 O47 94.7(12) . . ?
O33 W10 O47 164.6(10) . . ?
O10 W10 O41 97.4(10) . . ?
O33 W10 O41 94.2(9) . . ?
O47 W10 O41 90.2(9) . . ?
O10 W10 O40 101.9(11) . . ?
O33 W10 O40 87.9(9) . . ?
O47 W10 O40 83.1(10) . . ?
O41 W10 O40 160.0(10) . . ?
O10 W10 O58 170.4(10) . . ?
O33 W10 O58 83.0(9) . . ?
O47 W10 O58 84.2(10) . . ?
O41 W10 O58 73.1(9) . . ?
O40 W10 O58 87.4(9) . . ?
O10 W10 K2 47.1(9) . . ?
O33 W10 K2 52.8(7) . . ?
O47 W10 K2 141.7(8) . . ?
O41 W10 K2 92.5(7) . . ?
O40 W10 K2 104.4(7) . . ?
O58 W10 K2 132.9(6) . . ?
O11 W11 O34 97.3(11) . . ?
O11 W11 O42 101.9(10) . . ?
O34 W11 O42 94.7(10) . . ?
O11 W11 O48 94.4(11) . . ?
O34 W11 O48 168.2(10) . . ?
O42 W11 O48 81.6(10) . . ?
O11 W11 O41 96.5(10) . . ?
O34 W11 O41 91.4(10) . . ?
O42 W11 O41 159.6(9) . . ?
O48 W11 O41 88.5(10) . . ?
O11 W11 O58 170.8(10) . . ?
O34 W11 O58 83.8(9) . . ?
O42 W11 O58 87.0(9) . . ?
O48 W11 O58 84.8(9) . . ?
O41 W11 O58 74.3(9) . . ?
O11 W11 K5 41.6(9) . 4 ?
O34 W11 K5 56.4(8) . 4 ?
O42 W11 K5 96.4(7) . 4 ?
O48 W11 K5 134.9(7) . 4 ?
O41 W11 K5 103.2(6) . 4 ?
O58 W11 K5 140.3(6) . 4 ?
O12 W12 O42 101.4(11) . . ?
O12 W12 O49 97.0(12) . . ?
O42 W12 O49 84.6(10) . . ?
O12 W12 O35 95.2(11) . . ?
O42 W12 O35 90.3(10) . . ?
O49 W12 O35 167.4(10) . . ?
O12 W12 O43 96.2(12) . . ?
O42 W12 O43 162.3(9) . . ?
O49 W12 O43 91.3(10) . . ?
O35 W12 O43 90.1(10) . . ?
O12 W12 O59 170.1(11) . . ?
O42 W12 O59 88.4(8) . . ?
O49 W12 O59 85.7(9) . . ?
O35 W12 O59 82.7(8) . . ?
O43 W12 O59 74.1(9) . . ?
O12 W12 K1 39.9(10) . 1_565 ?
O42 W12 K1 96.6(7) . 1_565 ?
O49 W12 K1 136.4(7) . 1_565 ?
O35 W12 K1 55.5(7) . 1_565 ?
O43 W12 K1 98.2(8) . 1_565 ?
O59 W12 K1 137.8(6) . 1_565 ?
O13 W13 O36 102.1(10) . . ?
O13 W13 O44 103.4(10) . . ?
O36 W13 O44 92.0(9) . . ?
O13 W13 O43 94.9(11) . . ?
O36 W13 O43 94.7(9) . . ?
O44 W13 O43 158.8(10) . . ?
O13 W13 O50 90.6(10) . . ?
O36 W13 O50 167.1(9) . . ?
O44 W13 O50 83.3(9) . . ?
O43 W13 O50 85.8(10) . . ?
O13 W13 O59 165.0(9) . . ?
O36 W13 O59 87.1(8) . . ?
O44 W13 O59 87.9(8) . . ?
O43 W13 O59 72.4(9) . . ?
O50 W13 O59 80.8(9) . . ?
O13 W13 K4 41.5(8) . . ?
O36 W13 K4 143.1(7) . . ?
O44 W13 K4 91.8(7) . . ?
O43 W13 K4 94.8(7) . . ?
O50 W13 K4 49.4(7) . . ?
O59 W13 K4 129.7(6) . . ?
O37 W14 O14 97.8(11) . . ?
O37 W14 O39 94.2(10) . . ?
O14 W14 O39 94.8(11) . . ?
O37 W14 O44 90.7(10) . . ?
O14 W14 O44 103.2(11) . . ?
O39 W14 O44 160.5(10) . . ?
O37 W14 O45 166.6(10) . . ?
O14 W14 O45 95.4(11) . . ?
O39 W14 O45 86.8(10) . . ?
O44 W14 O45 84.2(9) . . ?
O37 W14 O60 86.2(9) . . ?
O14 W14 O60 168.2(11) . . ?
O39 W14 O60 73.8(9) . . ?
O44 W14 O60 87.8(9) . . ?
O45 W14 O60 81.3(9) . . ?
O37 W14 K1 53.4(8) . . ?
O14 W14 K1 46.6(9) . . ?
O39 W14 K1 85.0(8) . . ?
O44 W14 K1 112.8(7) . . ?
O45 W14 K1 139.9(7) . . ?
O60 W14 K1 132.9(6) . . ?
O15 W15 O40 99.0(12) . . ?
O15 W15 O46 98.8(13) . . ?
O40 W15 O46 85.5(11) . . ?
O15 W15 O38 93.7(12) . . ?
O40 W15 O38 87.8(11) . . ?
O46 W15 O38 166.7(11) . . ?
O15 W15 O39 101.4(12) . . ?
O40 W15 O39 159.6(10) . . ?
O46 W15 O39 91.4(10) . . ?
O38 W15 O39 90.8(10) . . ?
O15 W15 O60 172.3(11) . . ?
O40 W15 O60 87.4(9) . . ?
O46 W15 O60 85.9(10) . . ?
O38 W15 O60 82.3(10) . . ?
O39 W15 O60 72.2(9) . . ?
O15 W15 K5 39.4(10) . 4_545 ?
O40 W15 K5 103.1(7) . 4_545 ?
O46 W15 K5 137.9(8) . 4_545 ?
O38 W15 K5 55.1(8) . 4_545 ?
O39 W15 K5 92.7(7) . 4_545 ?
O60 W15 K5 135.0(6) . 4_545 ?
W16B W16 O16 109.5(17) . . ?
W16B W16 O47 67.7(16) . . ?
O16 W16 O47 106.2(12) . . ?
W16B W16 O51 106.4(16) . . ?
O16 W16 O51 96.5(13) . . ?
O47 W16 O51 157.3(12) . . ?
W16B W16 O46 140.7(17) . . ?
O16 W16 O46 103.6(12) . . ?
O47 W16 O46 83.3(11) . . ?
O51 W16 O46 90.1(12) . . ?
W16B W16 O53 23.9(14) . . ?
O16 W16 O53 96.4(12) . . ?
O47 W16 O53 90.3(11) . . ?
O51 W16 O53 88.6(12) . . ?
O46 W16 O53 160.0(12) . . ?
W16B W16 W18B 131.2(18) . . ?
O16 W16 W18B 104.8(15) . . ?
O47 W16 W18B 132.6(14) . . ?
O51 W16 W18B 35.2(13) . . ?
O46 W16 W18B 55.0(14) . . ?
O53 W16 W18B 120.7(14) . . ?
W16B W16 O61 67.5(15) . . ?
O16 W16 O61 166.6(11) . . ?
O47 W16 O61 85.1(10) . . ?
O51 W16 O61 72.7(10) . . ?
O46 W16 O61 84.7(10) . . ?
O53 W16 O61 75.8(10) . . ?
W18B W16 O61 71.1(13) . . ?
O17 W17 O49 100.8(13) . . ?
O17 W17 O48 103.0(13) . . ?
O49 W17 O48 86.9(11) . . ?
O17 W17 O52 97.1(13) . . ?
O49 W17 O52 91.7(11) . . ?
O48 W17 O52 159.8(11) . . ?
O17 W17 O53 96.5(14) . . ?
O49 W17 O53 162.7(11) . . ?
O48 W17 O53 90.6(11) . . ?
O52 W17 O53 84.8(12) . . ?
O17 W17 W16B 114.4(16) . . ?
O49 W17 W16B 142.0(14) . . ?
O48 W17 W16B 72.0(13) . . ?
O52 W17 W16B 97.6(13) . . ?
O53 W17 W16B 23.7(11) . . ?
O17 W17 O61 168.2(12) . . ?
O49 W17 O61 87.0(9) . . ?
O48 W17 O61 86.2(9) . . ?
O52 W17 O61 73.6(10) . . ?
O53 W17 O61 75.7(10) . . ?
W16B W17 O61 60.9(12) . . ?
O17 W17 W17B 114.5(16) . . ?
O49 W17 W17B 68.3(14) . . ?
O48 W17 W17B 137.8(14) . . ?
O52 W17 W17B 27.5(13) . . ?
O53 W17 W17B 103.2(15) . . ?
W16B W17 W17B 106.9(16) . . ?
O61 W17 W17B 60.0(13) . . ?
W17B W18 O18 105(2) . . ?
W17B W18 O50 63(2) . . ?
O18 W18 O50 102.9(15) . . ?
W17B W18 O45 146(2) . . ?
O18 W18 O45 103.7(15) . . ?
O50 W18 O45 92.2(11) . . ?
W17B W18 O51 109(2) . . ?
O18 W18 O51 94.6(15) . . ?
O50 W18 O51 162.1(11) . . ?
O45 W18 O51 87.1(11) . . ?
W17B W18 O52 30.8(19) . . ?
O18 W18 O52 96.9(15) . . ?
O50 W18 O52 94.1(11) . . ?
O45 W18 O52 156.4(11) . . ?
O51 W18 O52 80.0(11) . . ?
W17B W18 O61 72.6(18) . . ?
O18 W18 O61 163.8(14) . . ?
O50 W18 O61 90.6(10) . . ?
O45 W18 O61 84.4(10) . . ?
O51 W18 O61 71.5(10) . . ?
O52 W18 O61 72.8(9) . . ?
W17B W18 W18B 134(2) . . ?
O18 W18 W18B 103.8(17) . . ?
O50 W18 W18B 140.8(14) . . ?
O45 W18 W18B 53.7(14) . . ?
O51 W18 W18B 33.5(13) . . ?
O52 W18 W18B 110.4(14) . . ?
O61 W18 W18B 69.5(12) . . ?
W17B W18 K4 85.6(18) . . ?
O18 W18 K4 50.3(13) . . ?
O50 W18 K4 52.8(8) . . ?
O45 W18 K4 99.1(8) . . ?
O51 W18 K4 144.9(8) . . ?
O52 W18 K4 102.8(8) . . ?
O61 W18 K4 143.2(6) . . ?
W18B W18 K4 140.5(11) . . ?
O53 W16B W16 102(4) . . ?
O53 W16B O47 156(5) . . ?
W16 W16B O47 62.2(15) . . ?
O53 W16B W17 70(4) . . ?
W16 W16B W17 126(2) . . ?
O47 W16B W17 134(2) . . ?
O53 W16B O61 109(4) . . ?
W16 W16B O61 69.0(15) . . ?
O47 W16B O61 83.7(18) . . ?
W17 W16B O61 64.5(13) . . ?
O53 W16B O48 110(4) . . ?
W16 W16B O48 140(2) . . ?
O47 W16B O48 92.2(19) . . ?
W17 W16B O48 50.7(11) . . ?
O61 W16B O48 78.3(15) . . ?
O52 W17B W18 102(4) . . ?
O52 W17B O50 167(4) . . ?
W18 W17B O50 66(2) . . ?
O52 W17B O61 90(3) . . ?
W18 W17B O61 68.0(18) . . ?
O50 W17B O61 89(2) . . ?
O52 W17B W17 56(3) . . ?
W18 W17B W17 121(3) . . ?
O50 W17B W17 134(3) . . ?
O61 W17B W17 60.0(13) . . ?
O52 W17B O49 98(3) . . ?
W18 W17B O49 139(3) . . ?
O50 W17B O49 95(2) . . ?
O61 W17B O49 76.8(16) . . ?
W17 W17B O49 48.0(11) . . ?
O52 W17B K4 126(3) . . ?
W18 W17B K4 71.6(17) . . ?
O50 W17B K4 47.0(14) . . ?
O61 W17B K4 130.1(19) . . ?
W17 W17B K4 167.0(19) . . ?
O49 W17B K4 122.1(18) . . ?
O51 W18B O45 115(3) . . ?
O51 W18B O46 120(3) . . ?
O45 W18B O46 106(2) . . ?
O51 W18B W16 63(2) . . ?
O45 W18B W16 130(2) . . ?
O46 W18B W16 56.9(15) . . ?
O51 W18B W18 63(2) . . ?
O45 W18B W18 52.1(13) . . ?
O46 W18B W18 130(2) . . ?
W16 W18B W18 100.2(17) . . ?
O51 W18B O61 73(2) . . ?
O45 W18B O61 75.0(17) . . ?
O46 W18B O61 77.4(18) . . ?
W16 W18B O61 56.3(11) . . ?
W18 W18B O61 54.9(11) . . ?
O19 Ce1 O19 77.4(12) . 2 ?
O19 Ce1 O21 139.0(8) . 2 ?
O19 Ce1 O21 118.2(8) 2 2 ?
O19 Ce1 O21 118.2(8) . . ?
O19 Ce1 O21 139.0(8) 2 . ?
O21 Ce1 O21 76.3(11) 2 . ?
O19 Ce1 O22 148.2(8) . 2 ?
O19 Ce1 O22 75.2(8) 2 2 ?
O21 Ce1 O22 70.0(8) 2 2 ?
O21 Ce1 O22 75.1(8) . 2 ?
O19 Ce1 O22 75.2(8) . . ?
O19 Ce1 O22 148.2(8) 2 . ?
O21 Ce1 O22 75.1(8) 2 . ?
O21 Ce1 O22 70.0(8) . . ?
O22 Ce1 O22 135.2(11) 2 . ?
O19 Ce1 O20 76.2(8) . . ?
O19 Ce1 O20 72.4(8) 2 . ?
O21 Ce1 O20 143.1(7) 2 . ?
O21 Ce1 O20 75.3(7) . . ?
O22 Ce1 O20 80.3(8) 2 . ?
O22 Ce1 O20 115.6(8) . . ?
O19 Ce1 O20 72.4(8) . 2 ?
O19 Ce1 O20 76.2(8) 2 2 ?
O21 Ce1 O20 75.3(7) 2 2 ?
O21 Ce1 O20 143.1(7) . 2 ?
O22 Ce1 O20 115.6(8) 2 2 ?
O22 Ce1 O20 80.3(8) . 2 ?
O20 Ce1 O20 139.5(10) . 2 ?
O55 As1 O57 113.1(11) . . ?
O55 As1 O56 106.6(11) . . ?
O57 As1 O56 110.3(11) . . ?
O55 As1 O54 106.7(10) . . ?
O57 As1 O54 112.7(11) . . ?
O56 As1 O54 107.1(10) . . ?
O8 K1 O12 166.2(10) . 1_545 ?
O8 K1 O14 102.5(9) . . ?
O12 K1 O14 76.0(9) 1_545 . ?
O8 K1 O6 72.7(8) . 1_545 ?
O12 K1 O6 104.9(10) 1_545 1_545 ?
O14 K1 O6 164.0(11) . 1_545 ?
O8 K1 O12W 76.5(12) . . ?
O12 K1 O12W 116.5(13) 1_545 . ?
O14 K1 O12W 82.9(12) . . ?
O6 K1 O12W 110.1(13) 1_545 . ?
O8 K1 O37 56.0(7) . . ?
O12 K1 O37 115.2(9) 1_545 . ?
O14 K1 O37 53.9(8) . . ?
O6 K1 O37 113.5(9) 1_545 . ?
O12W K1 O37 96.9(11) . . ?
O8 K1 O13W 92.1(9) . . ?
O12 K1 O13W 74.3(9) 1_545 . ?
O14 K1 O13W 91.7(9) . . ?
O6 K1 O13W 73.4(9) 1_545 . ?
O12W K1 O13W 166.0(12) . . ?
O37 K1 O13W 69.6(8) . . ?
O8 K1 O35 125.7(9) . 1_545 ?
O12 K1 O35 52.4(7) 1_545 1_545 ?
O14 K1 O35 127.8(9) . 1_545 ?
O6 K1 O35 53.2(7) 1_545 1_545 ?
O12W K1 O35 123.5(12) . 1_545 ?
O37 K1 O35 139.4(8) . 1_545 ?
O13W K1 O35 69.8(7) . 1_545 ?
O8 K1 W14 81.7(7) . . ?
O12 K1 W14 92.2(7) 1_545 . ?
O14 K1 W14 27.2(6) . . ?
O6 K1 W14 138.2(8) 1_545 . ?
O12W K1 W14 94.9(11) . . ?
O37 K1 W14 27.7(5) . . ?
O13W K1 W14 75.1(6) . . ?
O35 K1 W14 135.2(7) 1_545 . ?
O8 K1 W6 96.5(7) . 1_545 ?
O12 K1 W6 80.6(7) 1_545 1_545 ?
O14 K1 W6 151.9(8) . 1_545 ?
O6 K1 W6 24.3(6) 1_545 1_545 ?
O12W K1 W6 121.9(11) . 1_545 ?
O37 K1 W6 126.8(7) . 1_545 ?
O13W K1 W6 66.9(6) . 1_545 ?
O35 K1 W6 29.2(4) 1_545 1_545 ?
W14 K1 W6 141.9(5) . 1_545 ?
O8 K1 W12 152.4(8) . 1_545 ?
O12 K1 W12 22.6(6) 1_545 1_545 ?
O14 K1 W12 98.1(7) . 1_545 ?
O6 K1 W12 82.4(7) 1_545 1_545 ?
O12W K1 W12 124.5(11) . 1_545 ?
O37 K1 W12 128.3(7) . 1_545 ?
O13W K1 W12 69.0(6) . 1_545 ?
O35 K1 W12 29.9(4) 1_545 1_545 ?
W14 K1 W12 110.8(4) . 1_545 ?
W6 K1 W12 58.2(3) 1_545 1_545 ?
O8 K1 W8 24.9(5) . . ?
O12 K1 W8 143.3(8) 1_545 . ?
O14 K1 W8 84.0(7) . . ?
O6 K1 W8 86.4(7) 1_545 . ?
O12W K1 W8 90.6(10) . . ?
O37 K1 W8 32.3(5) . . ?
O13W K1 W8 76.0(6) . . ?
O35 K1 W8 132.6(6) 1_545 . ?
W14 K1 W8 59.5(3) . . ?
W6 K1 W8 106.7(4) 1_545 . ?
W12 K1 W8 144.9(5) 1_545 . ?
O6W K2 O4 67.5(13) . . ?
O6W K2 O11 73.4(13) . 4_545 ?
O4 K2 O11 134.9(9) . 4_545 ?
O6W K2 O10 118.1(13) . . ?
O4 K2 O10 109.3(8) . . ?
O11 K2 O10 70.7(8) 4_545 . ?
O6W K2 O15 136.3(13) . 4 ?
O4 K2 O15 149.9(10) . 4 ?
O11 K2 O15 75.2(8) 4_545 4 ?
O10 K2 O15 77.8(8) . 4 ?
O6W K2 O33 107.9(12) . . ?
O4 K2 O33 56.3(7) . . ?
O11 K2 O33 120.2(8) 4_545 . ?
O10 K2 O33 56.0(7) . . ?
O15 K2 O33 113.9(8) 4 . ?
O6W K2 O7W 147.3(14) . . ?
O4 K2 O7W 84.8(10) . . ?
O11 K2 O7W 138.5(10) 4_545 . ?
O10 K2 O7W 86.6(9) . . ?
O15 K2 O7W 66.1(10) 4 . ?
O33 K2 O7W 66.6(9) . . ?
O6W K2 W10 119.5(11) . . ?
O4 K2 W10 86.1(6) . . ?
O11 K2 W10 94.6(6) 4_545 . ?
O10 K2 W10 25.6(5) . . ?
O15 K2 W10 92.4(6) 4 . ?
O33 K2 W10 30.7(4) . . ?
O7W K2 W10 73.3(8) . . ?
O6W K2 W4 86.3(12) . . ?
O4 K2 W4 25.3(5) . . ?
O11 K2 W4 135.5(7) 4_545 . ?
O10 K2 W4 85.8(6) . . ?
O15 K2 W4 137.1(7) 4 . ?
O33 K2 W4 31.1(4) . . ?
O7W K2 W4 73.6(8) . . ?
W10 K2 W4 61.36(19) . . ?
O6W K2 K5 116.9(12) . . ?
O4 K2 K5 154.4(7) . . ?
O11 K2 K5 43.8(6) 4_545 . ?
O10 K2 K5 45.4(6) . . ?
O15 K2 K5 44.1(6) 4 . ?
O33 K2 K5 100.3(5) . . ?
O7W K2 K5 95.7(8) . . ?
W10 K2 K5 69.7(2) . . ?
W4 K2 K5 131.0(4) . . ?
O2 K3 O3W 141.4(10) 1_554 . ?
O2 K3 O2W 114.9(11) 1_554 . ?
O3W K3 O2W 80.7(10) . . ?
O2 K3 O2W 149.0(11) 1_554 2 ?
O3W K3 O2W 67.1(10) . 2 ?
O2W K3 O2W 74.5(14) . 2 ?
O2 K3 O4W 67.0(12) 1_554 . ?
O3W K3 O4W 77.0(12) . . ?
O2W K3 O4W 134.2(13) . . ?
O2W K3 O4W 129.2(14) 2 . ?
O2 K3 O13 77.0(8) 1_554 . ?
O3W K3 O13 77.8(8) . . ?
O2W K3 O13 67.3(10) . . ?
O2W K3 O13 131.4(10) 2 . ?
O4W K3 O13 69.2(11) . . ?
O2 K3 K3 117.6(8) 1_554 2 ?
O3W K3 K3 99.0(7) . 2 ?
O2W K3 K3 47.3(9) . 2 ?
O2W K3 K3 45.6(8) 2 2 ?
O4W K3 K3 174.8(11) . 2 ?
O13 K3 K3 113.6(8) . 2 ?
O2 K3 K4 40.1(7) 1_554 . ?
O3W K3 K4 103.5(7) . . ?
O2W K3 K4 104.4(9) . . ?
O2W K3 K4 170.6(9) 2 . ?
O4W K3 K4 45.2(10) . . ?
O13 K3 K4 42.5(5) . . ?
K3 K3 K4 139.8(6) 2 . ?
O2 K4 O13 80.4(9) 1_554 . ?
O2 K4 O4 106.2(9) 1_554 1_554 ?
O13 K4 O4 152.5(9) . 1_554 ?
O2 K4 O18 151.3(11) 1_554 . ?
O13 K4 O18 109.4(10) . . ?
O4 K4 O18 77.8(10) 1_554 . ?
O2 K4 O4W 66.9(12) 1_554 . ?
O13 K4 O4W 71.0(11) . . ?
O4 K4 O4W 136.4(12) 1_554 . ?
O18 K4 O4W 90.2(13) . . ?
O2 K4 O18W 79.8(13) 1_554 1_554 ?
O13 K4 O18W 135.0(13) . 1_554 ?
O4 K4 O18W 72.3(12) 1_554 1_554 ?
O18 K4 O18W 74.4(14) . 1_554 ?
O4W K4 O18W 64.1(15) . 1_554 ?
O2 K4 O50 135.7(9) 1_554 . ?
O13 K4 O50 56.7(7) . . ?
O4 K4 O50 116.7(8) 1_554 . ?
O18 K4 O50 55.2(9) . . ?
O4W K4 O50 87.7(11) . . ?
O18W K4 O50 122.0(13) 1_554 . ?
O2 K4 O24 55.9(8) 1_554 1_554 ?
O13 K4 O24 117.8(8) . 1_554 ?
O4 K4 O24 53.6(7) 1_554 1_554 ?
O18 K4 O24 130.6(10) . 1_554 ?
O4W K4 O24 117.4(11) . 1_554 ?
O18W K4 O24 82.1(12) 1_554 1_554 ?
O50 K4 O24 152.2(9) . 1_554 ?
O2 K4 W18 152.7(8) 1_554 . ?
O13 K4 W18 83.1(6) . . ?
O4 K4 W18 98.5(6) 1_554 . ?
O18 K4 W18 27.1(8) . . ?
O4W K4 W18 87.2(10) . . ?
O18W K4 W18 97.2(12) 1_554 . ?
O50 K4 W18 28.2(5) . . ?
O24 K4 W18 151.1(6) 1_554 . ?
O2 K4 W4 82.3(7) 1_554 1_554 ?
O13 K4 W4 141.4(7) . 1_554 ?
O4 K4 W4 25.0(5) 1_554 1_554 ?
O18 K4 W4 102.3(8) . 1_554 ?
O4W K4 W4 131.2(10) . 1_554 ?
O18W K4 W4 74.2(11) 1_554 1_554 ?
O50 K4 W4 137.8(6) . 1_554 ?
O24 K4 W4 28.6(5) 1_554 1_554 ?
W18 K4 W4 123.3(3) . 1_554 ?
O2 K4 W2 23.6(6) 1_554 1_554 ?
O13 K4 W2 96.5(6) . 1_554 ?
O4 K4 W2 84.0(6) 1_554 1_554 ?
O18 K4 W2 152.1(9) . 1_554 ?
O4W K4 W2 88.5(10) . 1_554 ?
O18W K4 W2 80.0(11) 1_554 1_554 ?
O50 K4 W2 152.5(6) . 1_554 ?
O24 K4 W2 32.3(5) 1_554 1_554 ?
W18 K4 W2 175.6(4) . 1_554 ?
W4 K4 W2 59.35(16) 1_554 1_554 ?
O2 K4 W17B 159.6(10) 1_554 . ?
O13 K4 W17B 79.3(9) . . ?
O4 K4 W17B 91.5(9) 1_554 . ?
O18 K4 W17B 41.5(10) . . ?
O4W K4 W17B 106.9(12) . . ?
O18W K4 W17B 115.9(14) 1_554 . ?
O50 K4 W17B 25.2(9) . . ?
O24 K4 W17B 135.5(10) 1_554 . ?
W18 K4 W17B 22.8(7) . . ?
W4 K4 W17B 113.6(8) 1_554 . ?
W2 K4 W17B 161.4(8) 1_554 . ?
O5W K5 O11 135.7(11) . 4_545 ?
O5W K5 O15 113.5(11) . 4 ?
O11 K5 O15 75.0(8) 4_545 4 ?
O5W K5 O10 70.5(11) . . ?
O11 K5 O10 69.6(8) 4_545 . ?
O15 K5 O10 77.1(8) 4 . ?
O5W K5 O5 82.7(11) . 4_545 ?
O11 K5 O5 106.6(8) 4_545 4_545 ?
O15 K5 O5 155.7(9) 4 4_545 ?
O10 K5 O5 126.7(8) . 4_545 ?
O5W K5 O9 68.5(11) . 4 ?
O11 K5 O9 155.6(8) 4_545 4 ?
O15 K5 O9 98.7(8) 4 4 ?
O10 K5 O9 132.8(8) . 4 ?
O5 K5 O9 69.6(7) 4_545 4 ?
O5W K5 O13W 145.1(12) . 4 ?
O11 K5 O13W 76.9(8) 4_545 4 ?
O15 K5 O13W 83.1(8) 4 4 ?
O10 K5 O13W 144.4(8) . 4 ?
O5 K5 O13W 73.9(8) 4_545 4 ?
O9 K5 O13W 79.0(8) 4 4 ?
O5W K5 O38 103.5(11) . 4 ?
O11 K5 O38 113.0(8) 4_545 4 ?
O15 K5 O38 51.0(8) 4 4 ?
O10 K5 O38 121.1(7) . 4 ?
O5 K5 O38 109.3(8) 4_545 4 ?
O9 K5 O38 50.7(7) 4 4 ?
O13W K5 O38 62.1(7) 4 4 ?
O5W K5 O34 114.5(10) . 4_545 ?
O11 K5 O34 53.6(7) 4_545 4_545 ?
O15 K5 O34 126.0(8) 4 4_545 ?
O10 K5 O34 97.0(7) . 4_545 ?
O5 K5 O34 53.6(7) 4_545 4_545 ?
O9 K5 O34 120.8(7) 4 4_545 ?
O13W K5 O34 71.4(7) 4 4_545 ?
O38 K5 O34 133.4(7) 4 4_545 ?
O5W K5 O15W 51.5(12) . 4 ?
O11 K5 O15W 127.9(11) 4_545 4 ?
O15 K5 O15W 63.7(11) 4 4 ?
O10 K5 O15W 71.3(10) . 4 ?
O5 K5 O15W 124.2(11) 4_545 4 ?
O9 K5 O15W 65.2(10) 4 4 ?
O13W K5 O15W 124.7(11) 4 4 ?
O38 K5 O15W 62.7(10) 4 4 ?
O34 K5 O15W 163.7(10) 4_545 4 ?
O5W K5 W11 132.8(9) . 4_545 ?
O11 K5 W11 25.2(5) 4_545 4_545 ?
O15 K5 W11 98.0(6) 4 4_545 ?
O10 K5 W11 84.4(5) . 4_545 ?
O5 K5 W11 81.4(6) 4_545 4_545 ?
O9 K5 W11 141.9(6) 4 4_545 ?
O13W K5 W11 69.4(6) 4 4_545 ?
O38 K5 W11 123.6(5) 4 4_545 ?
O34 K5 W11 28.7(4) 4_545 4_545 ?
O15W K5 W11 152.0(9) 4 4_545 ?
O5W K5 W15 114.4(9) . 4 ?
O11 K5 W15 89.4(6) 4_545 4 ?
O15 K5 W15 22.2(6) 4 4 ?
O10 K5 W15 97.9(5) . 4 ?
O5 K5 W15 135.3(6) 4_545 4 ?
O9 K5 W15 78.8(5) 4 4 ?
O13W K5 W15 69.6(6) 4 4 ?
O38 K5 W15 29.1(5) 4 4 ?
O34 K5 W15 131.1(5) 4_545 4 ?
O15W K5 W15 63.4(9) 4 4 ?
W11 K5 W15 108.0(2) 4_545 4 ?
W3 O1 W2 120.9(12) . . ?
W2 O2 K4 117.6(14) . 1_556 ?
W2 O2 K3 138.1(16) . 1_556 ?
K4 O2 K3 99.2(10) 1_556 1_556 ?
W4 O4 K2 110.1(12) . . ?
W4 O4 K4 108.9(12) . 1_556 ?
K2 O4 K4 141.0(10) . 1_556 ?
W5 O5 K5 113.4(12) . 4 ?
W6 O6 K1 112.7(13) . 1_565 ?
W8 O8 K1 115.0(11) . . ?
W9 O9 K5 113.6(12) . 4_545 ?
W10 O10 K2 107.3(11) . . ?
W10 O10 K5 152.5(13) . . ?
K2 O10 K5 90.3(8) . . ?
W11 O11 K2 151.2(13) . 4 ?
W11 O11 K5 113.2(12) . 4 ?
K2 O11 K5 92.8(8) 4 4 ?
W12 O12 K1 117.6(14) . 1_565 ?
W13 O13 K4 113.9(11) . . ?
W13 O13 K3 132.8(12) . . ?
K4 O13 K3 91.9(8) . . ?
W14 O14 K1 106.2(12) . . ?
W15 O15 K5 118.3(14) . 4_545 ?
W15 O15 K2 147.2(15) . 4_545 ?
K5 O15 K2 91.5(9) 4_545 4_545 ?
W18 O18 K4 102.6(16) . . ?
W2 O19 Ce1 130.4(12) . . ?
W3 O20 Ce1 134.2(11) . . ?
W7 O21 Ce1 158.5(13) . . ?
W8 O22 Ce1 154.9(14) . . ?
W9 O23 W2 159.1(15) . . ?
W4 O24 W2 153.5(15) . . ?
W4 O24 K4 96.2(10) . 1_556 ?
W2 O24 K4 93.3(9) . 1_556 ?
W5 O25 W3 155.5(14) . . ?
W3 O26 W6 157.6(13) . . ?
W5 O27 W4 123.0(11) . . ?
W6 O28 W5 150.5(14) . . ?
W6 O29 W7 126.3(11) . . ?
W8 O30 W7 143.7(12) . . ?
W9 O31 W8 126.0(13) . . ?
W4 O32 W9 152.1(14) . . ?
W10 O33 W4 161.1(12) . . ?
W10 O33 K2 96.5(8) . . ?
W4 O33 K2 96.7(8) . . ?
W11 O34 W5 156.2(14) . . ?
W11 O34 K5 94.9(9) . 4 ?
W5 O34 K5 95.0(9) . 4 ?
W6 O35 W12 159.3(13) . . ?
W6 O35 K1 94.3(8) . 1_565 ?
W12 O35 K1 94.6(8) . 1_565 ?
W13 O36 W7 160.5(11) . . ?
W14 O37 W8 159.3(13) . . ?
W14 O37 K1 99.0(10) . . ?
W8 O37 K1 97.5(9) . . ?
W9 O38 W15 161.0(15) . . ?
W9 O38 K5 97.9(10) . 4_545 ?
W15 O38 K5 95.8(9) . 4_545 ?
W14 O39 W15 116.0(11) . . ?
W15 O40 W10 152.0(14) . . ?
W10 O41 W11 115.4(11) . . ?
W12 O42 W11 155.9(13) . . ?
W12 O43 W13 113.3(12) . . ?
W13 O44 W14 157.1(13) . . ?
W18 O45 W18B 74.2(16) . . ?
W18 O45 W14 149.5(14) . . ?
W18B O45 W14 128.8(19) . . ?
W18B O46 W15 128(2) . . ?
W18B O46 W16 68.0(17) . . ?
W15 O46 W16 153.6(16) . . ?
W16 O47 W10 156.0(15) . . ?
W16 O47 W16B 50.0(12) . . ?
W10 O47 W16B 140.8(17) . . ?
W17 O48 W11 153.2(15) . . ?
W17 O48 W16B 57.2(12) . . ?
W11 O48 W16B 132.4(16) . . ?
W17 O49 W12 149.3(14) . . ?
W17 O49 W17B 63.7(14) . . ?
W12 O49 W17B 127.3(17) . . ?
W17B O50 W18 51.0(17) . . ?
W17B O50 W13 144(2) . . ?
W18 O50 W13 148.2(14) . . ?
W17B O50 K4 107.8(18) . . ?
W18 O50 K4 99.0(10) . . ?
W13 O50 K4 98.4(9) . . ?
W18B O51 W16 82(2) . . ?
W18B O51 W18 84(3) . . ?
W16 O51 W18 117.9(14) . . ?
W17B O52 W17 97(3) . . ?
W17B O52 W18 47(3) . . ?
W17 O52 W18 116.4(13) . . ?
W16B O53 W17 86(4) . . ?
W16B O53 W16 54(3) . . ?
W17 O53 W16 114.2(14) . . ?
As1 O54 W6 122.6(11) . . ?
As1 O54 W7 119.7(11) . . ?
W6 O54 W7 93.3(8) . . ?
As1 O55 W5 121.0(11) . . ?
As1 O55 W4 121.3(10) . . ?
W5 O55 W4 90.0(7) . . ?
As1 O56 W9 122.2(11) . . ?
As1 O56 W8 120.4(11) . . ?
W9 O56 W8 92.8(7) . . ?
As1 O57 W2 126.3(13) . . ?
As1 O57 W3 122.7(12) . . ?
W2 O57 W3 94.1(8) . . ?
W11 O58 W10 97.1(9) . . ?
W12 O59 W13 100.1(8) . . ?
W15 O60 W14 98.0(8) . . ?
W16B O61 W18 115.4(15) . . ?
W16B O61 W16 43.5(11) . . ?
W18 O61 W16 97.9(9) . . ?
W16B O61 W17 54.5(11) . . ?
W18 O61 W17 95.7(9) . . ?
W16 O61 W17 94.3(9) . . ?
W16B O61 W17B 102.0(19) . . ?
W18 O61 W17B 39.5(12) . . ?
W16 O61 W17B 114.5(16) . . ?
W17 O61 W17B 60.0(13) . . ?
W16B O61 W18B 92.9(16) . . ?
W18 O61 W18B 55.6(11) . . ?
W16 O61 W18B 52.7(11) . . ?
W17 O61 W18B 124.5(14) . . ?
W17B O61 W18B 91.7(17) . . ?
K3 O2W K3 87.1(12) . 2 ?
K3 O4W K4 90.2(14) . . ?
K5 O13W K1 171.4(11) 4_545 . ?

loop_
_geom_bond_atom_site_label_1
_geom_bond_atom_site_label_2
_geom_bond_distance
_geom_bond_site_symmetry_2
_geom_bond_publ_flag
W2 O2 1.74(3) . ?
W2 O19 1.84(3) . ?
W2 O23 1.93(2) . ?
W2 O1 1.97(2) . ?
W2 O24 2.06(3) . ?
W2 O57 2.26(2) . ?
W2 K4 3.846(11) 1_556 ?
W3 O3 1.73(3) . ?
W3 O20 1.78(2) . ?
W3 O1 1.89(2) . ?
W3 O26 1.92(2) . ?
W3 O25 2.07(2) . ?
W3 O57 2.32(2) . ?
W4 O4 1.70(3) . ?
W4 O24 1.83(3) . ?
W4 O32 1.84(2) . ?
W4 O27 1.93(2) . ?
W4 O33 1.94(2) . ?
W4 O55 2.38(2) . ?
W4 K2 3.729(12) . ?
W4 K4 3.797(11) 1_556 ?
W5 O5 1.75(3) . ?
W5 O25 1.80(2) . ?
W5 O27 1.90(2) . ?
W5 O28 1.93(2) . ?
W5 O34 1.99(2) . ?
W5 O55 2.38(2) . ?
W5 K5 3.969(10) 4 ?
W6 O6 1.72(3) . ?
W6 O28 1.89(2) . ?
W6 O35 1.89(2) . ?
W6 O29 1.90(2) . ?
W6 O26 1.93(2) . ?
W6 O54 2.30(2) . ?
W6 K1 3.861(18) 1_565 ?
W7 O21 1.72(2) . ?
W7 O7 1.77(2) . ?
W7 O29 1.914(19) . ?
W7 O30 1.93(2) . ?
W7 O36 2.12(2) . ?
W7 O54 2.37(2) . ?
W8 O22 1.71(3) . ?
W8 O8 1.83(2) . ?
W8 O30 1.91(2) . ?
W8 O31 1.99(2) . ?
W8 O37 2.12(2) . ?
W8 O56 2.37(2) . ?
W8 K1 3.944(18) . ?
W9 O9 1.65(3) . ?
W9 O31 1.85(2) . ?
W9 O23 1.91(2) . ?
W9 O38 1.91(3) . ?
W9 O32 1.96(2) . ?
W9 O56 2.34(2) . ?
W9 K5 3.975(10) 4_545 ?
W10 O10 1.67(3) . ?
W10 O33 1.90(2) . ?
W10 O47 1.92(2) . ?
W10 O41 1.94(2) . ?
W10 O40 1.95(2) . ?
W10 O58 2.21(2) . ?
W10 K2 3.699(12) . ?
W11 O11 1.81(3) . ?
W11 O34 1.88(2) . ?
W11 O42 1.93(2) . ?
W11 O48 1.93(2) . ?
W11 O41 1.94(2) . ?
W11 O58 2.16(2) . ?
W11 K5 3.900(10) 4 ?
W12 O12 1.69(3) . ?
W12 O42 1.86(2) . ?
W12 O49 1.93(3) . ?
W12 O35 1.95(2) . ?
W12 O43 1.95(2) . ?
W12 O59 2.107(19) . ?
W12 K1 3.908(18) 1_565 ?
W13 O13 1.77(2) . ?
W13 O36 1.77(2) . ?
W13 O44 1.90(2) . ?
W13 O43 1.97(2) . ?
W13 O50 2.09(2) . ?
W13 O59 2.17(2) . ?
W13 K4 3.886(11) . ?
W14 O37 1.77(2) . ?
W14 O14 1.79(3) . ?
W14 O39 1.88(2) . ?
W14 O44 1.91(2) . ?
W14 O45 2.02(2) . ?
W14 O60 2.18(2) . ?
W14 K1 3.764(18) . ?
W15 O15 1.69(3) . ?
W15 O40 1.88(2) . ?
W15 O46 1.88(3) . ?
W15 O38 1.92(3) . ?
W15 O39 1.99(2) . ?
W15 O60 2.17(2) . ?
W15 K5 3.923(11) 4_545 ?
W16 W16B 1.63(4) . ?
W16 O16 1.72(3) . ?
W16 O47 1.89(2) . ?
W16 O51 1.90(3) . ?
W16 O46 1.91(3) . ?
W16 O53 1.98(3) . ?
W16 W18B 2.12(4) . ?
W16 O61 2.21(2) . ?
W17 O17 1.76(3) . ?
W17 O49 1.88(3) . ?
W17 O48 1.88(2) . ?
W17 O52 1.89(3) . ?
W17 O53 1.93(3) . ?
W17 W16B 2.04(4) . ?
W17 O61 2.26(2) . ?
W17 W17B 2.27(5) . ?
W18 W17B 1.51(5) . ?
W18 O18 1.72(4) . ?
W18 O50 1.77(2) . ?
W18 O45 1.82(2) . ?
W18 O51 1.98(3) . ?
W18 O52 2.01(3) . ?
W18 O61 2.20(2) . ?
W18 W18B 2.22(4) . ?
W18 K4 3.697(11) . ?
W16B O53 0.82(4) . ?
W16B O47 1.97(5) . ?
W16B O61 2.19(5) . ?
W16B O48 2.31(4) . ?
W17B O52 1.05(5) . ?
W17B O50 1.74(6) . ?
W17B O61 2.26(5) . ?
W17B O49 2.35(5) . ?
W17B K4 3.88(5) . ?
W18B O51 1.23(5) . ?
W18B O45 1.86(5) . ?
W18B O46 1.87(5) . ?
W18B O61 2.52(5) . ?
Ce1 O19 2.47(3) . ?
Ce1 O19 2.47(3) 2 ?
Ce1 O21 2.48(2) 2 ?
Ce1 O21 2.48(2) . ?
Ce1 O22 2.48(3) 2 ?
Ce1 O22 2.48(3) . ?
Ce1 O20 2.48(2) . ?
Ce1 O20 2.48(2) 2 ?
As1 O55 1.65(2) . ?
As1 O57 1.69(2) . ?
As1 O56 1.69(2) . ?
As1 O54 1.71(2) . ?
K1 O8 2.80(3) . ?
K1 O12 2.83(3) 1_545 ?
K1 O14 2.85(3) . ?
K1 O6 2.86(3) 1_545 ?
K1 O12W 2.87(5) . ?
K1 O37 3.06(3) . ?
K1 O13W 3.16(4) . ?
K1 O35 3.23(3) 1_545 ?
K1 W6 3.861(18) 1_545 ?
K1 W12 3.908(18) 1_545 ?
K2 O6W 2.70(5) . ?
K2 O4 2.79(3) . ?
K2 O11 2.79(3) 4_545 ?
K2 O10 2.84(3) . ?
K2 O15 2.84(3) 4 ?
K2 O33 2.97(2) . ?
K2 O7W 3.12(4) . ?
K2 K5 4.064(15) . ?
K3 O2 2.75(3) 1_554 ?
K3 O3W 2.76(3) . ?
K3 O2W 2.79(4) . ?
K3 O2W 2.87(4) 2 ?
K3 O4W 2.93(5) . ?
K3 O13 2.98(3) . ?
K3 K3 3.91(3) 2 ?
K3 K4 4.169(16) . ?
K4 O2 2.72(3) 1_554 ?
K4 O13 2.82(3) . ?
K4 O4 2.89(3) 1_554 ?
K4 O18 2.91(4) . ?
K4 O4W 2.96(5) . ?
K4 O18W 2.98(6) 1_554 ?
K4 O50 2.98(3) . ?
K4 O24 3.13(3) 1_554 ?
K4 W4 3.797(11) 1_554 ?
K4 W2 3.846(11) 1_554 ?
K5 O5W 2.79(5) . ?
K5 O11 2.82(3) 4_545 ?
K5 O15 2.83(3) 4 ?
K5 O10 2.89(3) . ?
K5 O5 2.93(3) 4_545 ?
K5 O9 3.01(3) 4 ?
K5 O13W 3.02(3) 4 ?
K5 O38 3.23(3) 4 ?
K5 O34 3.26(3) 4_545 ?
K5 O15W 3.30(5) 4 ?
K5 W11 3.900(10) 4_545 ?
K5 W15 3.923(11) 4 ?
O2 K4 2.72(3) 1_556 ?
O2 K3 2.75(3) 1_556 ?
O4 K4 2.89(3) 1_556 ?
O5 K5 2.93(3) 4 ?
O6 K1 2.86(3) 1_565 ?
O9 K5 3.01(3) 4_545 ?
O11 K2 2.79(3) 4 ?
O11 K5 2.82(3) 4 ?
O12 K1 2.83(3) 1_565 ?
O15 K5 2.83(3) 4_545 ?
O15 K2 2.84(3) 4_545 ?
O24 K4 3.13(3) 1_556 ?
O34 K5 3.26(3) 4 ?
O35 K1 3.23(3) 1_565 ?
O38 K5 3.23(3) 4_545 ?
O2W K3 2.87(4) 2 ?
O13W K5 3.02(3) 4_545 ?
O15W K5 3.30(5) 4_545 ?
O18W K4 2.98(6) 1_556 ?
